data_4104564
loop_
_publ_author_name
'Kenji Mochida'
'Masaki Shimizu'
'Tamejiro Hiyama'

_publ_contact_author 'Masaki Shimizu'
_publ_contact_author_email m.shimizu@hs2.ecs.kyoto-u.ac.jp
_publ_contact_author_fax +81-75-383-2445
_publ_contact_author_phone +81-75-383-2444
_publ_section_title
;
 Palladium-Catalyzed Intramolecular Coupling of 2-[(2-Pyrrolyl)silyl]aryl
 Triflates through 1,2-Silicon Migration
;
_journal_name_full 'Journal of the American Chemical Society'
_journal_page_first 8350
_journal_page_last 8351
_journal_paper_doi 10.1021/ja901622b
_journal_volume 131
_journal_year 2009
_chemical_formula_sum 'C21 H24 Cl N Si'
_chemical_formula_weight 353.95
_chemical_name_systematic
; 
 ? 
;
_space_group_IT_number 29
_symmetry_cell_setting orthorhombic
_symmetry_space_group_name_Hall 'P 2c -2ac'
_symmetry_space_group_name_H-M 'P c a 21'
_atom_sites_solution_hydrogens geom
_atom_sites_solution_primary direct
_atom_sites_solution_secondary difmap
_audit_creation_method SHELXL-97
_audit_update_record
;
2009-02-26 # Formatted by publCIF
;
_cell_angle_alpha 90.00
_cell_angle_beta 90.00
_cell_angle_gamma 90.00
_cell_formula_units_Z 4
_cell_length_a 11.9398(8)
_cell_length_b 10.6673(7)
_cell_length_c 15.4012(11)
_cell_measurement_reflns_used 5480
_cell_measurement_temperature 300(2)
_cell_measurement_theta_max 26.38
_cell_measurement_theta_min 2.56
_cell_volume 1961.6(2)
_computing_cell_refinement 'Bruker SMART'
_computing_data_collection 'Bruker SMART'
_computing_data_reduction 'Bruker SAINT'
_computing_molecular_graphics 'Bruker SHELXTL'
_computing_publication_material 'Bruker SHELXTL'
_computing_structure_refinement 'SHELXL-97 (Sheldrick, 1997)'
_computing_structure_solution 'SHELXS-97 (Sheldrick, 1990)'
_diffrn_ambient_temperature 300(2)
_diffrn_detector_area_resol_mean 8.366
_diffrn_measured_fraction_theta_full 0.996
_diffrn_measured_fraction_theta_max 0.996
_diffrn_measurement_device_type 'CCD area detector'
_diffrn_measurement_method 'phi and omega scans'
_diffrn_radiation_monochromator graphite
_diffrn_radiation_source 'fine-focus sealed tube'
_diffrn_radiation_type MoK\a
_diffrn_radiation_wavelength 0.71073
_diffrn_reflns_av_R_equivalents 0.0187
_diffrn_reflns_av_sigmaI/netI 0.0223
_diffrn_reflns_limit_h_max 14
_diffrn_reflns_limit_h_min -15
_diffrn_reflns_limit_k_max 12
_diffrn_reflns_limit_k_min -13
_diffrn_reflns_limit_l_max 18
_diffrn_reflns_limit_l_min -19
_diffrn_reflns_number 11406
_diffrn_reflns_theta_full 27.03
_diffrn_reflns_theta_max 27.03
_diffrn_reflns_theta_min 2.56
_exptl_absorpt_coefficient_mu 0.258
_exptl_absorpt_correction_T_max 0.8819
_exptl_absorpt_correction_T_min 0.8819
_exptl_absorpt_correction_type empirical
_exptl_crystal_colour colorless
_exptl_crystal_density_diffrn 1.199
_exptl_crystal_description prism
_exptl_crystal_F_000 752
_exptl_crystal_size_max 0.50
_exptl_crystal_size_mid 0.50
_exptl_crystal_size_min 0.50
_refine_diff_density_max 0.288
_refine_diff_density_min -0.123
_refine_diff_density_rms 0.043
_refine_ls_abs_structure_details 'Flack H D (1983), Acta Cryst. A39, 876-881'
_refine_ls_abs_structure_Flack 0.07(7)
_refine_ls_extinction_method none
_refine_ls_goodness_of_fit_ref 1.055
_refine_ls_hydrogen_treatment constr
_refine_ls_matrix_type full
_refine_ls_number_parameters 222
_refine_ls_number_reflns 4179
_refine_ls_number_restraints 1
_refine_ls_restrained_S_all 1.055
_refine_ls_R_factor_all 0.0475
_refine_ls_R_factor_gt 0.0430
_refine_ls_shift/su_max 0.000
_refine_ls_shift/su_mean 0.000
_refine_ls_structure_factor_coef Fsqd
_refine_ls_weighting_details 'calc w=1/[\s^2^(Fo^2^)+(0.0798P)^2^+0.0332P] where P=(Fo^2^+2Fc^2^)/3'
_refine_ls_weighting_scheme calc
_refine_ls_wR_factor_gt 0.1114
_refine_ls_wR_factor_ref 0.1156
_reflns_number_gt 3751
_reflns_number_total 4179
_reflns_threshold_expression >2sigma(I)
_cod_data_source_file ja901622b_5n.cif
_cod_data_source_block 5n
_cod_database_code 4104564

loop_
_symmetry_equiv_pos_as_xyz
'x, y, z'
'-x, -y, z+1/2'
'x+1/2, -y, z'
'-x+1/2, y, z+1/2'

loop_
_atom_site_label
_atom_site_type_symbol
_atom_site_fract_x
_atom_site_fract_y
_atom_site_fract_z
_atom_site_U_iso_or_equiv
_atom_site_adp_type
_atom_site_occupancy
_atom_site_symmetry_multiplicity
_atom_site_calc_flag
_atom_site_refinement_flags
C1 C 0.25468(18) 0.7357(2) 0.64820(14) 0.0611(5) Uani 1 1 d .
C2 C 0.3414(2) 0.7700(3) 0.59319(18) 0.0791(7) Uani 1 1 d .
H2 H 0.3506 0.8535 0.5773 0.095 Uiso 1 1 calc R
C3 C 0.4147(3) 0.6792(4) 0.5618(2) 0.0915(9) Uani 1 1 d .
H3 H 0.4718 0.7022 0.5239 0.110 Uiso 1 1 calc R
C4 C 0.4036(2) 0.5568(4) 0.5860(2) 0.0905(9) Uani 1 1 d .
H4 H 0.4542 0.4975 0.5654 0.109 Uiso 1 1 calc R
C5 C 0.3174(2) 0.5196(3) 0.64121(19) 0.0773(6) Uani 1 1 d .
H5 H 0.3104 0.4361 0.6578 0.093 Uiso 1 1 calc R
C6 C 0.24211(18) 0.6088(2) 0.67121(14) 0.0598(5) Uani 1 1 d .
C7 C 0.14598(16) 0.58972(18) 0.73031(13) 0.0555(4) Uani 1 1 d .
C8 C 0.08691(17) 0.69439(17) 0.75780(13) 0.0540(4) Uani 1 1 d .
C9 C 0.00061(17) 0.64741(18) 0.81372(13) 0.0540(4) Uani 1 1 d .
C10 C -0.08541(18) 0.7048(2) 0.86099(14) 0.0603(5) Uani 1 1 d .
H10 H -0.0950 0.7913 0.8598 0.072 Uiso 1 1 calc R
C11 C -0.15530(18) 0.6299(3) 0.90915(16) 0.0688(6) Uani 1 1 d .
C12 C -0.1436(2) 0.4994(3) 0.9123(2) 0.0791(7) Uani 1 1 d .
H12 H -0.1926 0.4517 0.9456 0.095 Uiso 1 1 calc R
C13 C -0.0599(2) 0.4420(2) 0.86619(18) 0.0753(6) Uani 1 1 d .
H13 H -0.0513 0.3554 0.8681 0.090 Uiso 1 1 calc R
C14 C 0.0123(2) 0.5155(2) 0.81623(14) 0.0612(5) Uani 1 1 d .
C15 C 0.0497(2) 0.9203(3) 0.63198(18) 0.0781(7) Uani 1 1 d .
H15 H -0.0059 0.9628 0.6683 0.094 Uiso 1 1 calc R
C16 C -0.0121(5) 0.8326(4) 0.5743(4) 0.175(3) Uani 1 1 d .
H16A H -0.0479 0.8791 0.5287 0.262 Uiso 1 1 calc R
H16B H -0.0678 0.7887 0.6074 0.262 Uiso 1 1 calc R
H16C H 0.0393 0.7734 0.5495 0.262 Uiso 1 1 calc R
C17 C 0.1095(3) 1.0213(3) 0.5791(3) 0.1032(11) Uani 1 1 d .
H17A H 0.1815 0.9907 0.5610 0.155 Uiso 1 1 calc R
H17B H 0.1192 1.0949 0.6141 0.155 Uiso 1 1 calc R
H17C H 0.0655 1.0417 0.5289 0.155 Uiso 1 1 calc R
C18 C 0.21346(19) 0.9463(2) 0.78601(17) 0.0677(5) Uani 1 1 d .
H18 H 0.2463 1.0156 0.7528 0.081 Uiso 1 1 calc R
C19 C 0.1262(3) 1.0014(4) 0.8470(3) 0.1142(13) Uani 1 1 d .
H19A H 0.0920 0.9353 0.8799 0.171 Uiso 1 1 calc R
H19B H 0.0699 1.0442 0.8137 0.171 Uiso 1 1 calc R
H19C H 0.1615 1.0596 0.8858 0.171 Uiso 1 1 calc R
C20 C 0.3067(3) 0.8842(4) 0.8366(3) 0.1083(11) Uani 1 1 d .
H20A H 0.3396 0.9439 0.8757 0.163 Uiso 1 1 calc R
H20B H 0.3628 0.8541 0.7972 0.163 Uiso 1 1 calc R
H20C H 0.2769 0.8151 0.8693 0.163 Uiso 1 1 calc R
C21 C 0.1295(3) 0.3522(2) 0.7427(2) 0.0850(8) Uani 1 1 d .
H21A H 0.0735 0.2972 0.7660 0.128 Uiso 1 1 calc R
H21B H 0.2011 0.3316 0.7673 0.128 Uiso 1 1 calc R
H21C H 0.1327 0.3426 0.6808 0.128 Uiso 1 1 calc R
Cl1 Cl -0.26135(6) 0.69982(7) 0.96959(5) 0.0928(2) Uani 1 1 d .
N1 N 0.10105(16) 0.48258(15) 0.76420(14) 0.0630(4) Uani 1 1 d .
Si1 Si 0.14722(4) 0.83506(5) 0.70654(4) 0.05333(14) Uani 1 1 d .

loop_
_atom_site_aniso_label
_atom_site_aniso_U_11
_atom_site_aniso_U_22
_atom_site_aniso_U_33
_atom_site_aniso_U_23
_atom_site_aniso_U_13
_atom_site_aniso_U_12
C1 0.0588(11) 0.0726(13) 0.0519(10) -0.0078(9) 0.0007(8) -0.0003(9)
C2 0.0765(15) 0.0900(18) 0.0707(14) -0.0048(13) 0.0142(11) -0.0046(12)
C3 0.0757(16) 0.125(3) 0.0737(16) -0.0235(16) 0.0223(13) -0.0055(16)
C4 0.0771(17) 0.107(2) 0.0874(19) -0.0418(18) 0.0081(13) 0.0104(15)
C5 0.0803(15) 0.0744(15) 0.0773(15) -0.0237(12) -0.0054(13) 0.0075(12)
C6 0.0600(11) 0.0697(12) 0.0496(9) -0.0124(9) -0.0073(8) -0.0016(9)
C7 0.0602(10) 0.0545(10) 0.0518(10) -0.0041(7) -0.0103(8) -0.0029(7)
C8 0.0562(10) 0.0549(9) 0.0509(9) 0.0020(8) -0.0017(8) -0.0049(8)
C9 0.0568(10) 0.0549(10) 0.0502(9) 0.0037(8) -0.0091(8) -0.0070(8)
C10 0.0577(11) 0.0653(11) 0.0579(11) 0.0098(9) -0.0023(8) -0.0060(9)
C11 0.0614(12) 0.0824(15) 0.0624(13) 0.0155(11) -0.0013(10) -0.0091(10)
C12 0.0759(15) 0.0822(16) 0.0790(17) 0.0258(13) -0.0012(13) -0.0209(12)
C13 0.0865(16) 0.0573(12) 0.0823(16) 0.0156(11) -0.0088(13) -0.0145(11)
C14 0.0659(12) 0.0597(11) 0.0580(10) 0.0079(8) -0.0141(9) -0.0108(9)
C15 0.0742(14) 0.0866(16) 0.0736(15) 0.0209(12) -0.0033(12) 0.0030(12)
C16 0.199(5) 0.141(4) 0.185(5) 0.061(4) -0.137(5) -0.053(4)
C17 0.126(3) 0.091(2) 0.093(2) 0.0370(18) 0.0092(19) 0.0128(19)
C18 0.0738(13) 0.0612(11) 0.0680(12) -0.0061(10) 0.0033(11) -0.0135(10)
C19 0.107(2) 0.109(2) 0.127(3) -0.062(2) 0.019(2) -0.0074(19)
C20 0.098(2) 0.122(3) 0.105(2) -0.030(2) -0.0377(19) 0.001(2)
C21 0.1006(18) 0.0529(12) 0.101(2) -0.0034(11) -0.0142(15) 0.0030(11)
Cl1 0.0797(4) 0.1070(5) 0.0916(5) 0.0223(4) 0.0275(3) -0.0016(3)
N1 0.0723(11) 0.0501(8) 0.0667(10) -0.0028(8) -0.0129(8) -0.0033(7)
Si1 0.0537(3) 0.0543(3) 0.0519(3) 0.0033(2) 0.0030(2) -0.0028(2)

loop_
_atom_type_symbol
_atom_type_description
_atom_type_scat_dispersion_real
_atom_type_scat_dispersion_imag
_atom_type_scat_source
C C 0.0033 0.0016 'International Tables Vol C Tables 4.2.6.8 and 6.1.1.4'
H H 0.0000 0.0000 'International Tables Vol C Tables 4.2.6.8 and 6.1.1.4'
N N 0.0061 0.0033 'International Tables Vol C Tables 4.2.6.8 and 6.1.1.4'
Si Si 0.0817 0.0704 'International Tables Vol C Tables 4.2.6.8 and 6.1.1.4'
Cl Cl 0.1484 0.1585 'International Tables Vol C Tables 4.2.6.8 and 6.1.1.4'

loop_
_geom_angle_atom_site_label_1
_geom_angle_atom_site_label_2
_geom_angle_atom_site_label_3
_geom_angle
C2 C1 C6 119.2(2)
C2 C1 Si1 130.4(2)
C6 C1 Si1 110.31(16)
C1 C2 C3 119.8(3)
C1 C2 H2 120.1
C3 C2 H2 120.1
C4 C3 C2 120.6(3)
C4 C3 H3 119.7
C2 C3 H3 119.7
C3 C4 C5 120.8(3)
C3 C4 H4 119.6
C5 C4 H4 119.6
C6 C5 C4 119.1(3)
C6 C5 H5 120.5
C4 C5 H5 120.5
C5 C6 C1 120.4(2)
C5 C6 C7 127.8(2)
C1 C6 C7 111.75(18)
N1 C7 C8 110.93(18)
N1 C7 C6 130.94(19)
C8 C7 C6 118.13(18)
C7 C8 C9 105.52(17)
C7 C8 Si1 109.04(15)
C9 C8 Si1 145.42(16)
C10 C9 C14 119.54(19)
C10 C9 C8 133.40(18)
C14 C9 C8 107.06(19)
C11 C10 C9 118.2(2)
C11 C10 H10 120.9
C9 C10 H10 120.9
C10 C11 C12 122.4(2)
C10 C11 Cl1 118.8(2)
C12 C11 Cl1 118.74(18)
C13 C12 C11 120.0(2)
C13 C12 H12 120.0
C11 C12 H12 120.0
C12 C13 C14 119.0(2)
C12 C13 H13 120.5
C14 C13 H13 120.5
N1 C14 C13 130.8(2)
N1 C14 C9 108.32(18)
C13 C14 C9 120.9(2)
C16 C15 C17 110.9(3)
C16 C15 Si1 111.7(2)
C17 C15 Si1 112.3(2)
C16 C15 H15 107.2
C17 C15 H15 107.2
Si1 C15 H15 107.2
C15 C16 H16A 109.5
C15 C16 H16B 109.5
H16A C16 H16B 109.5
C15 C16 H16C 109.5
H16A C16 H16C 109.5
H16B C16 H16C 109.5
C15 C17 H17A 109.5
C15 C17 H17B 109.5
H17A C17 H17B 109.5
C15 C17 H17C 109.5
H17A C17 H17C 109.5
H17B C17 H17C 109.5
C20 C18 C19 110.8(3)
C20 C18 Si1 111.63(19)
C19 C18 Si1 110.96(19)
C20 C18 H18 107.7
C19 C18 H18 107.7
Si1 C18 H18 107.7
C18 C19 H19A 109.5
C18 C19 H19B 109.5
H19A C19 H19B 109.5
C18 C19 H19C 109.5
H19A C19 H19C 109.5
H19B C19 H19C 109.5
C18 C20 H20A 109.5
C18 C20 H20B 109.5
H20A C20 H20B 109.5
C18 C20 H20C 109.5
H20A C20 H20C 109.5
H20B C20 H20C 109.5
N1 C21 H21A 109.5
N1 C21 H21B 109.5
H21A C21 H21B 109.5
N1 C21 H21C 109.5
H21A C21 H21C 109.5
H21B C21 H21C 109.5
C7 N1 C14 108.16(16)
C7 N1 C21 127.9(2)
C14 N1 C21 123.5(2)
C8 Si1 C15 114.56(11)
C8 Si1 C18 113.57(11)
C15 Si1 C18 110.76(13)
C8 Si1 C1 90.70(10)
C15 Si1 C1 113.77(12)
C18 Si1 C1 112.20(10)

loop_
_geom_bond_atom_site_label_1
_geom_bond_atom_site_label_2
_geom_bond_distance
C1 C2 1.388(3)
C1 C6 1.407(3)
C1 Si1 1.891(2)
C2 C3 1.392(4)
C2 H2 0.9300
C3 C4 1.365(5)
C3 H3 0.9300
C4 C5 1.392(4)
C4 H4 0.9300
C5 C6 1.389(3)
C5 H5 0.9300
C6 C7 1.479(3)
C7 N1 1.366(3)
C7 C8 1.387(3)
C8 C9 1.433(3)
C8 Si1 1.8422(19)
C9 C10 1.400(3)
C9 C14 1.414(3)
C10 C11 1.373(3)
C10 H10 0.9300
C11 C12 1.400(4)
C11 Cl1 1.740(3)
C12 C13 1.370(4)
C12 H12 0.9300
C13 C14 1.397(3)
C13 H13 0.9300
C14 N1 1.374(3)
C15 C16 1.487(5)
C15 C17 1.528(4)
C15 Si1 1.871(3)
C15 H15 0.9800
C16 H16A 0.9600
C16 H16B 0.9600
C16 H16C 0.9600
C17 H17A 0.9600
C17 H17B 0.9600
C17 H17C 0.9600
C18 C20 1.512(4)
C18 C19 1.521(4)
C18 Si1 1.879(2)
C18 H18 0.9800
C19 H19A 0.9600
C19 H19B 0.9600
C19 H19C 0.9600
C20 H20A 0.9600
C20 H20B 0.9600
C20 H20C 0.9600
C21 N1 1.469(3)
C21 H21A 0.9600
C21 H21B 0.9600
C21 H21C 0.9600
